data_4315783
loop_
_publ_author_name
'Alexander Rothenberger'
'Collin Morris'
'Mercouri G. Kanatzidis'

_publ_contact_author
;
      Prof. M. G. Kanatzidis
      Department of Chemistry
      2145 Sheridan Road
      Northwestern University
      Evanston, IL 60208-3113
      USA
;
_publ_contact_author_email m-kanatzidis@northwestern.edu
_publ_contact_author_fax 'Int + 847-491-5937'
_publ_contact_author_phone 'Int + 847-467-1541'
_publ_section_title
;
 Synthesis of Alkali Metal Indium Thiophosphates Containing the Discrete
 Anions [In(PS4)(PS5)2]6- and [In(PS4)2(PS5)]6-
;
_journal_name_full 'Inorganic Chemistry'
_journal_page_first 5598
_journal_page_last 5602
_journal_paper_doi 10.1021/ic100495b
_journal_volume 49
_journal_year 2010
_chemical_formula_sum 'In K6 P3 S13.5'
_chemical_formula_weight 875.14
_chemical_name_systematic
; 
 ? 
;
_space_group_IT_number 2
_symmetry_cell_setting triclinic
_symmetry_space_group_name_Hall '-P 1'
_symmetry_space_group_name_H-M 'P -1'
_atom_sites_solution_primary direct
_atom_sites_solution_secondary difmap
_audit_creation_method SHELXL-97
_cell_angle_alpha 65.878(5)
_cell_angle_beta 86.249(6)
_cell_angle_gamma 64.173(5)
_cell_formula_units_Z 2
_cell_length_a 10.8546(7)
_cell_length_b 11.0628(7)
_cell_length_c 12.8098(9)
_cell_measurement_reflns_used 20984
_cell_measurement_temperature 200(2)
_cell_measurement_theta_max 29.7
_cell_measurement_theta_min 2.1
_cell_volume 1251.74(17)
_computing_cell_refinement 'stoe x-area'
_computing_data_collection 'stoe x-area'
_computing_data_reduction 'stoe x-area'
_computing_molecular_graphics Diamond
_computing_publication_material Diamond
_computing_structure_refinement 'SHELXL-97 (Sheldrick, 1997)'
_computing_structure_solution 'SHELXS-97 (Sheldrick, 1990)'
_diffrn_ambient_temperature 200(2)
_diffrn_detector_area_resol_mean 6.67
_diffrn_measured_fraction_theta_full 0.998
_diffrn_measured_fraction_theta_max 0.950
_diffrn_measurement_device_type 'stoe ipds 2'
_diffrn_measurement_method rotation
_diffrn_radiation_monochromator graphite
_diffrn_radiation_source 'fine-focus sealed tube'
_diffrn_radiation_type MoK\a
_diffrn_radiation_wavelength 0.71073
_diffrn_reflns_av_R_equivalents 0.0720
_diffrn_reflns_av_sigmaI/netI 0.0658
_diffrn_reflns_limit_h_max 13
_diffrn_reflns_limit_h_min -14
_diffrn_reflns_limit_k_max 15
_diffrn_reflns_limit_k_min -15
_diffrn_reflns_limit_l_max 17
_diffrn_reflns_limit_l_min -17
_diffrn_reflns_number 19947
_diffrn_reflns_theta_full 25.00
_diffrn_reflns_theta_max 29.53
_diffrn_reflns_theta_min 2.10
_exptl_absorpt_coefficient_mu 3.250
_exptl_absorpt_correction_T_max 0.4422
_exptl_absorpt_correction_T_min 0.2933
_exptl_absorpt_correction_type numerical
_exptl_absorpt_process_details 'stoe x-red'
_exptl_crystal_colour yellow
_exptl_crystal_density_diffrn 2.322
_exptl_crystal_density_method 'not measured'
_exptl_crystal_description block
_exptl_crystal_F_000 848
_exptl_crystal_size_max 0.50
_exptl_crystal_size_mid 0.30
_exptl_crystal_size_min 0.30
_refine_diff_density_max 1.132
_refine_diff_density_min -1.383
_refine_diff_density_rms 0.195
_refine_ls_extinction_method none
_refine_ls_goodness_of_fit_ref 1.315
_refine_ls_hydrogen_treatment undef
_refine_ls_matrix_type full
_refine_ls_number_parameters 244
_refine_ls_number_reflns 6650
_refine_ls_number_restraints 0
_refine_ls_restrained_S_all 1.315
_refine_ls_R_factor_all 0.0984
_refine_ls_R_factor_gt 0.0717
_refine_ls_shift/su_max 0.001
_refine_ls_shift/su_mean 0.000
_refine_ls_structure_factor_coef Fsqd
_refine_ls_weighting_details 'calc w=1/[\s^2^(Fo^2^)+(0.0098P)^2^+6.0333P] where P=(Fo^2^+2Fc^2^)/3'
_refine_ls_weighting_scheme calc
_refine_ls_wR_factor_gt 0.0900
_refine_ls_wR_factor_ref 0.0965
_reflns_number_gt 5364
_reflns_number_total 6650
_reflns_threshold_expression >2sigma(I)
_cod_data_source_file ic100495b_si_001_2.cif
_cod_data_source_block 1
_cod_original_cell_volume 1251.75(14)
_cod_original_formula_sum 'In K6 P3 S13.50'
_cod_database_code 4315783

loop_
_symmetry_equiv_pos_as_xyz
'x, y, z'
'-x, -y, -z'

loop_
_atom_site_label
_atom_site_type_symbol
_atom_site_fract_x
_atom_site_fract_y
_atom_site_fract_z
_atom_site_U_iso_or_equiv
_atom_site_adp_type
_atom_site_occupancy
_atom_site_symmetry_multiplicity
_atom_site_calc_flag
_atom_site_refinement_flags
_atom_site_disorder_assembly
_atom_site_disorder_group
In1 In 0.31753(5) 0.49919(5) 0.73650(4) 0.01324(10) Uani 1 1 d . . .
S1 S 0.20942(18) 0.77940(17) 0.57802(14) 0.0225(3) Uani 1 1 d . . .
S2 S 0.4358(3) 0.7493(3) 0.7714(3) 0.0135(5) Uani 0.50 1 d P . 1
S2' S 0.4017(3) 0.6374(4) 0.8078(3) 0.0246(7) Uani 0.50 1 d P . 2
S3 S 0.09735(19) 0.9195(2) 0.77672(18) 0.0303(4) Uani 1 1 d . . .
S4 S 0.2494(4) 1.0714(4) 0.5796(3) 0.0254(7) Uani 0.50 1 d P . 1
S4' S 0.3414(5) 0.9788(5) 0.6027(4) 0.0335(9) Uani 0.50 1 d P . 2
S5 S 0.4317(3) 0.5494(3) 0.8724(3) 0.0156(6) Uani 0.50 1 d P . 1
S6 S -0.22780(16) 0.62725(17) 0.75973(14) 0.0189(3) Uani 1 1 d . . .
S7 S 0.00577(16) 0.54592(17) 0.60601(13) 0.0172(3) Uani 1 1 d . . .
S8 S 0.21557(17) 0.4228(2) 0.61658(15) 0.0220(3) Uani 1 1 d . . .
S9 S 0.09141(15) 0.55586(16) 0.84559(13) 0.0139(3) Uani 1 1 d . . .
S10 S 0.02535(17) 0.27708(17) 0.86317(15) 0.0204(3) Uani 1 1 d . . .
S11 S 0.55383(17) 0.38184(16) 0.65522(14) 0.0193(3) Uani 1 1 d . . .
S12 S 0.45172(17) 0.22958(18) 0.90079(14) 0.0222(3) Uani 1 1 d . . .
S13 S 0.78808(17) 0.08368(18) 0.88121(15) 0.0222(3) Uani 1 1 d . . .
S14 S 0.58017(17) 0.04478(17) 0.73237(14) 0.0195(3) Uani 1 1 d . . .
P1 P 0.2328(11) 0.8883(7) 0.6783(10) 0.0147(13) Uani 0.50 1 d P . 1
P1' P 0.2563(10) 0.8448(7) 0.6848(9) 0.0144(13) Uani 0.50 1 d P . 2
P2 P -0.02545(16) 0.49206(17) 0.78044(13) 0.0130(3) Uani 1 1 d . . .
P3 P 0.59944(16) 0.17847(16) 0.79320(13) 0.0132(3) Uani 1 1 d . . .
K1 K 0.79871(17) -0.23987(15) 0.93440(12) 0.0275(3) Uani 1 1 d . . .
K2 K 0.31566(16) 0.03965(17) 0.84350(14) 0.0262(3) Uani 1 1 d . . .
K3 K -0.2625(2) 0.3406(2) 0.9560(2) 0.0509(6) Uani 1 1 d . . .
K4 K 0.45010(17) 0.27186(18) 0.47009(13) 0.0305(3) Uani 1 1 d . . .
K5 K -0.10397(18) 1.26911(17) 0.64784(13) 0.0288(3) Uani 1 1 d . . .
K6 K -0.11928(16) 0.89007(16) 0.63770(15) 0.0302(4) Uani 1 1 d . . .

loop_
_atom_site_aniso_label
_atom_site_aniso_U_11
_atom_site_aniso_U_22
_atom_site_aniso_U_33
_atom_site_aniso_U_23
_atom_site_aniso_U_13
_atom_site_aniso_U_12
In1 0.0115(2) 0.01041(19) 0.0165(2) -0.00591(16) 0.00156(16) -0.00355(16)
S1 0.0293(9) 0.0136(7) 0.0206(8) -0.0059(6) 0.0063(7) -0.0079(7)
S2 0.0098(13) 0.0151(13) 0.0167(13) -0.0082(11) -0.0001(10) -0.0050(11)
S2' 0.0135(16) 0.0243(18) 0.034(2) -0.0166(17) -0.0018(14) -0.0019(14)
S3 0.0192(9) 0.0314(9) 0.0432(11) -0.0287(9) 0.0027(8) -0.0015(7)
S4 0.041(2) 0.0161(15) 0.0199(16) -0.0010(12) -0.0063(14) -0.0177(17)
S4' 0.054(3) 0.041(2) 0.032(2) -0.0215(18) 0.0174(19) -0.038(2)
S5 0.0156(15) 0.0090(13) 0.0109(13) 0.0003(12) -0.0073(11) 0.0009(11)
S6 0.0120(7) 0.0219(7) 0.0227(8) -0.0112(6) 0.0037(6) -0.0061(6)
S7 0.0156(7) 0.0218(7) 0.0140(7) -0.0082(6) 0.0028(6) -0.0079(6)
S8 0.0169(8) 0.0315(8) 0.0256(8) -0.0212(7) 0.0071(6) -0.0098(7)
S9 0.0136(7) 0.0150(6) 0.0148(7) -0.0082(5) 0.0036(5) -0.0065(6)
S10 0.0231(8) 0.0140(7) 0.0250(8) -0.0081(6) 0.0050(6) -0.0093(6)
S11 0.0186(8) 0.0126(6) 0.0184(7) -0.0024(6) 0.0073(6) -0.0046(6)
S12 0.0193(8) 0.0199(7) 0.0159(7) -0.0057(6) 0.0068(6) -0.0017(6)
S13 0.0152(8) 0.0194(7) 0.0258(8) -0.0046(6) -0.0026(6) -0.0065(6)
S14 0.0219(8) 0.0183(7) 0.0187(7) -0.0094(6) 0.0020(6) -0.0078(6)
P1 0.015(3) 0.009(3) 0.016(2) -0.005(3) 0.000(2) -0.002(3)
P1' 0.012(3) 0.016(4) 0.015(2) -0.008(3) 0.002(2) -0.005(3)
P2 0.0128(7) 0.0147(7) 0.0145(7) -0.0077(6) 0.0037(6) -0.0076(6)
P3 0.0122(7) 0.0108(6) 0.0140(7) -0.0053(5) 0.0030(6) -0.0031(6)
K1 0.0396(9) 0.0181(7) 0.0163(7) -0.0067(5) -0.0020(6) -0.0055(6)
K2 0.0244(8) 0.0292(8) 0.0335(8) -0.0177(7) 0.0069(6) -0.0153(6)
K3 0.0590(13) 0.0404(10) 0.0765(15) -0.0385(10) 0.0504(12) -0.0346(10)
K4 0.0268(8) 0.0362(8) 0.0222(7) -0.0133(7) 0.0040(6) -0.0079(7)
K5 0.0350(9) 0.0268(7) 0.0243(7) -0.0066(6) -0.0003(6) -0.0169(7)
K6 0.0227(8) 0.0208(7) 0.0387(9) -0.0048(6) 0.0073(7) -0.0103(6)

loop_
_atom_type_symbol
_atom_type_description
_atom_type_scat_dispersion_real
_atom_type_scat_dispersion_imag
_atom_type_scat_source
P P 0.1023 0.0942 'International Tables Vol C Tables 4.2.6.8 and 6.1.1.4'
S S 0.1246 0.1234 'International Tables Vol C Tables 4.2.6.8 and 6.1.1.4'
K K 0.2009 0.2494 'International Tables Vol C Tables 4.2.6.8 and 6.1.1.4'
In In -0.7276 1.3100 'International Tables Vol C Tables 4.2.6.8 and 6.1.1.4'

loop_
_geom_angle_atom_site_label_1
_geom_angle_atom_site_label_2
_geom_angle_atom_site_label_3
_geom_angle
_geom_angle_site_symmetry_1
_geom_angle_site_symmetry_3
_geom_angle_publ_flag
S8 In1 S2' 164.88(10) . . ?
S8 In1 S5 174.30(8) . . ?
S2' In1 S5 20.68(10) . . ?
S8 In1 S12 94.96(6) . . ?
S2' In1 S12 99.54(10) . . ?
S5 In1 S12 79.35(8) . . ?
S8 In1 S1 92.08(6) . . ?
S2' In1 S1 73.17(10) . . ?
S5 In1 S1 93.61(8) . . ?
S12 In1 S1 171.98(6) . . ?
S8 In1 S11 85.51(5) . . ?
S2' In1 S11 93.73(9) . . ?
S5 In1 S11 93.23(8) . . ?
S12 In1 S11 76.36(5) . . ?
S1 In1 S11 100.44(5) . . ?
S8 In1 S9 90.75(5) . . ?
S2' In1 S9 92.91(9) . . ?
S5 In1 S9 89.34(8) . . ?
S12 In1 S9 92.30(5) . . ?
S1 In1 S9 91.43(5) . . ?
S11 In1 S9 167.67(4) . . ?
P1' S1 P1 9.7(4) . . ?
P1' S1 In1 91.6(2) . . ?
P1 S1 In1 100.4(2) . . ?
P1' S1 K6 90.7(3) . 2_576 ?
P1 S1 K6 82.6(2) . 2_576 ?
In1 S1 K6 171.03(7) . 2_576 ?
P1' S1 K6 91.1(3) . . ?
P1 S1 K6 85.7(3) . . ?
In1 S1 K6 98.65(6) . . ?
K6 S1 K6 89.97(5) 2_576 . ?
P1' S1 K5 169.5(2) . 2_576 ?
P1 S1 K5 160.4(2) . 2_576 ?
In1 S1 K5 98.87(5) . 2_576 ?
K6 S1 K5 78.86(5) 2_576 2_576 ?
K6 S1 K5 87.86(6) . 2_576 ?
P1' S1 K4 77.7(3) . 2_666 ?
P1 S1 K4 82.3(3) . 2_666 ?
In1 S1 K4 88.08(5) . 2_666 ?
K6 S1 K4 83.95(5) 2_576 2_666 ?
K6 S1 K4 167.14(7) . 2_666 ?
K5 S1 K4 102.00(6) 2_576 2_666 ?
S5 S2 P1 103.7(3) . . ?
S5 S2 K4 106.39(14) . 2_666 ?
P1 S2 K4 88.6(3) . 2_666 ?
S5 S2 K2 123.73(14) . 1_565 ?
P1 S2 K2 76.1(2) . 1_565 ?
K4 S2 K2 129.63(10) 2_666 1_565 ?
P1' S2' In1 91.9(3) . . ?
P1' S2' K3 98.0(3) . 2_567 ?
In1 S2' K3 110.06(13) . 2_567 ?
P1' S2' K3 157.7(3) . 1_655 ?
In1 S2' K3 99.11(11) . 1_655 ?
K3 S2' K3 96.41(10) 2_567 1_655 ?
P1' S2' K4 71.5(3) . 2_666 ?
In1 S2' K4 85.54(10) . 2_666 ?
K3 S2' K4 161.83(12) 2_567 2_666 ?
K3 S2' K4 89.97(8) 1_655 2_666 ?
P1 S3 P1' 10.3(4) . . ?
P1 S3 K5 103.4(2) . . ?
P1' S3 K5 113.3(2) . . ?
P1 S3 K6 94.8(4) . . ?
P1' S3 K6 93.0(3) . . ?
K5 S3 K6 84.05(6) . . ?
P1 S3 K3 104.7(3) . 2_567 ?
P1' S3 K3 97.3(3) . 2_567 ?
K5 S3 K3 139.35(7) . 2_567 ?
K6 S3 K3 121.80(8) . 2_567 ?
P1 S3 K2 76.5(3) . 1_565 ?
P1' S3 K2 81.1(3) . 1_565 ?
K5 S3 K2 83.03(6) . 1_565 ?
K6 S3 K2 162.30(8) . 1_565 ?
K3 S3 K2 75.68(6) 2_567 1_565 ?
P1 S4 K6 94.6(4) . 2_576 ?
P1 S4 K2 78.8(3) . 1_565 ?
K6 S4 K2 165.31(16) 2_576 1_565 ?
P1 S4 K4 151.4(4) . 1_565 ?
K6 S4 K4 101.93(10) 2_576 1_565 ?
K2 S4 K4 89.58(9) 1_565 1_565 ?
P1 S4 K5 84.9(3) . . ?
K6 S4 K5 89.27(11) 2_576 . ?
K2 S4 K5 77.16(9) 1_565 . ?
K4 S4 K5 118.10(10) 1_565 . ?
P1' S4' K4 87.5(3) . 2_666 ?
P1' S4' K2 84.6(3) . 1_565 ?
K4 S4' K2 135.47(17) 2_666 1_565 ?
P1' S4' K6 87.3(3) . 2_576 ?
K4 S4' K6 88.09(10) 2_666 2_576 ?
K2 S4' K6 134.99(16) 1_565 2_576 ?
P1' S4' K4 169.6(3) . 1_565 ?
K4 S4' K4 102.97(11) 2_666 1_565 ?
K2 S4' K4 87.89(9) 1_565 1_565 ?
K6 S4' K4 92.89(11) 2_576 1_565 ?
S2 S5 In1 105.47(15) . . ?
S2 S5 K3 101.74(15) . 1_655 ?
In1 S5 K3 115.18(11) . 1_655 ?
S2 S5 K3 94.28(13) . 2_567 ?
In1 S5 K3 118.75(12) . 2_567 ?
K3 S5 K3 116.34(10) 1_655 2_567 ?
P2 S6 K1 95.64(8) . 1_465 ?
P2 S6 K3 87.69(8) . . ?
K1 S6 K3 96.37(6) 1_465 . ?
P2 S6 K6 82.29(7) . . ?
K1 S6 K6 67.80(5) 1_465 . ?
K3 S6 K6 160.14(8) . . ?
P2 S6 K4 122.30(8) . 2_566 ?
K1 S6 K4 138.25(6) 1_465 2_566 ?
K3 S6 K4 101.48(7) . 2_566 ?
K6 S6 K4 98.37(6) . 2_566 ?
S8 S7 P2 103.22(9) . . ?
S8 S7 K5 73.27(7) . 2_576 ?
P2 S7 K5 153.89(8) . 2_576 ?
S8 S7 K5 99.35(8) . 1_545 ?
P2 S7 K5 81.83(7) . 1_545 ?
K5 S7 K5 124.23(5) 2_576 1_545 ?
S8 S7 K6 118.80(8) . . ?
P2 S7 K6 74.41(6) . . ?
K5 S7 K6 84.60(5) 2_576 . ?
K5 S7 K6 138.48(6) 1_545 . ?
S7 S8 In1 103.19(8) . . ?
S7 S8 K4 141.38(9) . . ?
In1 S8 K4 110.35(6) . . ?
S7 S8 K5 72.09(7) . 2_576 ?
In1 S8 K5 102.25(6) . 2_576 ?
K4 S8 K5 82.40(6) . 2_576 ?
S7 S8 K2 108.03(8) . . ?
In1 S8 K2 95.44(6) . . ?
K4 S8 K2 87.61(5) . . ?
K5 S8 K2 161.82(6) 2_576 . ?
P2 S9 In1 103.73(7) . . ?
P2 S9 K1 87.84(7) . 2_657 ?
In1 S9 K1 98.38(5) . 2_657 ?
P2 S9 K6 81.46(7) . . ?
In1 S9 K6 98.07(5) . . ?
K1 S9 K6 162.11(6) 2_657 . ?
P2 S9 K1 88.43(7) . 1_465 ?
In1 S9 K1 158.02(6) . 1_465 ?
K1 S9 K1 100.34(5) 2_657 1_465 ?
K6 S9 K1 65.24(5) . 1_465 ?
P2 S10 K1 92.13(8) . 2_657 ?
P2 S10 K3 92.27(8) . . ?
K1 S10 K3 100.99(7) 2_657 . ?
P2 S10 K2 119.73(8) . . ?
K1 S10 K2 81.51(6) 2_657 . ?
K3 S10 K2 147.91(7) . . ?
P2 S10 K5 93.50(8) . 1_545 ?
K1 S10 K5 169.20(7) 2_657 1_545 ?
K3 S10 K5 88.00(7) . 1_545 ?
K2 S10 K5 87.69(6) . 1_545 ?
P3 S11 In1 88.35(7) . . ?
P3 S11 K5 88.53(7) . 1_645 ?
In1 S11 K5 152.96(7) . 1_645 ?
P3 S11 K4 152.64(9) . 2_666 ?
In1 S11 K4 89.07(5) . 2_666 ?
K5 S11 K4 81.57(5) 1_645 2_666 ?
P3 S11 K4 90.60(7) . . ?
In1 S11 K4 101.61(6) . . ?
K5 S11 K4 105.27(6) 1_645 . ?
K4 S11 K4 116.59(5) 2_666 . ?
P3 S12 In1 89.60(7) . . ?
P3 S12 K1 164.31(9) . 2_657 ?
In1 S12 K1 97.23(5) . 2_657 ?
P3 S12 K2 88.88(8) . . ?
In1 S12 K2 102.90(6) . . ?
K1 S12 K2 75.86(5) 2_657 . ?
P3 S12 K2 93.48(7) . 2_657 ?
In1 S12 K2 154.18(7) . 2_657 ?
K1 S12 K2 86.52(5) 2_657 2_657 ?
K2 S12 K2 102.79(5) . 2_657 ?
P3 S13 K3 96.73(8) . 1_655 ?
P3 S13 K1 87.16(8) . . ?
K3 S13 K1 151.20(7) 1_655 . ?
P3 S13 K5 90.73(8) . 1_645 ?
K3 S13 K5 85.71(6) 1_655 1_645 ?
K1 S13 K5 122.88(7) . 1_645 ?
P3 S13 K2 95.24(8) . 2_657 ?
K3 S13 K2 77.55(6) 1_655 2_657 ?
K1 S13 K2 73.67(5) . 2_657 ?
K5 S13 K2 162.76(7) 1_645 2_657 ?
P3 S14 K2 96.49(8) . . ?
P3 S14 K1 91.68(8) . . ?
K2 S14 K1 97.15(6) . . ?
P3 S14 K4 100.96(8) . . ?
K2 S14 K4 101.17(6) . . ?
K1 S14 K4 156.32(7) . . ?
P3 S14 K6 106.90(8) . 1_645 ?
K2 S14 K6 152.59(7) . 1_645 ?
K1 S14 K6 68.62(5) . 1_645 ?
K4 S14 K6 88.45(6) . 1_645 ?
S3 P1 S4 112.5(3) . . ?
S3 P1 S2 112.1(6) . . ?
S4 P1 S2 100.7(5) . . ?
S3 P1 S1 113.4(6) . . ?
S4 P1 S1 112.0(5) . . ?
S2 P1 S1 105.1(3) . . ?
S3 P1 K2 72.4(3) . 1_565 ?
S4 P1 K2 67.9(3) . 1_565 ?
S2 P1 K2 68.2(3) . 1_565 ?
S1 P1 K2 172.9(4) . 1_565 ?
S3 P1 K6 117.4(4) . 2_576 ?
S4 P1 K6 53.3(3) . 2_576 ?
S2 P1 K6 129.9(5) . 2_576 ?
S1 P1 K6 61.9(3) . 2_576 ?
K2 P1 K6 119.9(2) 1_565 2_576 ?
S1 P1' S4' 109.2(5) . . ?
S1 P1' S3 114.0(5) . . ?
S4' P1' S3 116.4(3) . . ?
S1 P1' S2' 99.2(3) . . ?
S4' P1' S2' 112.1(5) . . ?
S3 P1' S2' 104.5(5) . . ?
S1 P1' K4 70.6(3) . 2_666 ?
S4' P1' K4 59.7(3) . 2_666 ?
S3 P1' K4 175.3(4) . 2_666 ?
S2' P1' K4 75.4(3) . 2_666 ?
S1 P1' K2 169.4(4) . 1_565 ?
S4' P1' K2 63.7(3) . 1_565 ?
S3 P1' K2 65.7(2) . 1_565 ?
S2' P1' K2 90.9(4) . 1_565 ?
K4 P1' K2 109.5(3) 2_666 1_565 ?
S10 P2 S6 114.75(10) . . ?
S10 P2 S9 113.51(10) . . ?
S6 P2 S9 111.54(9) . . ?
S10 P2 S7 109.98(9) . . ?
S6 P2 S7 99.86(9) . . ?
S9 P2 S7 105.96(9) . . ?
S10 P2 K6 177.92(9) . . ?
S6 P2 K6 65.01(6) . . ?
S9 P2 K6 65.08(6) . . ?
S7 P2 K6 72.04(6) . . ?
S10 P2 K1 55.83(7) . 2_657 ?
S6 P2 K1 124.96(8) . 2_657 ?
S9 P2 K1 59.02(6) . 2_657 ?
S7 P2 K1 135.14(8) . 2_657 ?
K6 P2 K1 122.43(6) . 2_657 ?
S10 P2 K3 56.16(7) . . ?
S6 P2 K3 60.45(7) . . ?
S9 P2 K3 122.35(8) . . ?
S7 P2 K3 131.50(8) . . ?
K6 P2 K3 123.02(6) . . ?
K1 P2 K3 79.60(6) 2_657 . ?
S13 P3 S14 110.93(10) . . ?
S13 P3 S11 112.72(10) . . ?
S14 P3 S11 108.50(10) . . ?
S13 P3 S12 108.81(10) . . ?
S14 P3 S12 111.52(10) . . ?
S11 P3 S12 104.20(9) . . ?
S13 P3 K1 60.85(7) . . ?
S14 P3 K1 56.11(6) . . ?
S11 P3 K1 150.74(8) . . ?
S12 P3 K1 104.76(7) . . ?
S10 K1 S14 131.37(6) 2_657 . ?
S10 K1 S9 64.62(5) 2_657 2_657 ?
S14 K1 S9 155.53(7) . 2_657 ?
S10 K1 S6 147.40(7) 2_657 1_645 ?
S14 K1 S6 78.38(5) . 1_645 ?
S9 K1 S6 93.10(5) 2_657 1_645 ?
S10 K1 S13 71.01(5) 2_657 . ?
S14 K1 S13 61.79(5) . . ?
S9 K1 S13 134.93(6) 2_657 . ?
S6 K1 S13 130.40(6) 1_645 . ?
S10 K1 S12 87.85(6) 2_657 2_657 ?
S14 K1 S12 88.76(6) . 2_657 ?
S9 K1 S12 72.08(5) 2_657 2_657 ?
S6 K1 S12 108.49(6) 1_645 2_657 ?
S13 K1 S12 99.43(6) . 2_657 ?
S10 K1 S9 91.12(6) 2_657 1_645 ?
S14 K1 S9 114.27(6) . 1_645 ?
S9 K1 S9 79.66(5) 2_657 1_645 ?
S6 K1 S9 60.26(4) 1_645 1_645 ?
S13 K1 S9 109.37(6) . 1_645 ?
S12 K1 S9 149.14(6) 2_657 1_645 ?
S10 K1 K6 120.98(7) 2_657 1_645 ?
S14 K1 K6 58.62(5) . 1_645 ?
S9 K1 K6 134.81(6) 2_657 1_645 ?
S6 K1 K6 57.91(4) 1_645 1_645 ?
S13 K1 K6 75.83(5) . 1_645 ?
S12 K1 K6 145.61(6) 2_657 1_645 ?
S9 K1 K6 56.43(4) 1_645 1_645 ?
S10 K1 P2 32.03(4) 2_657 2_657 ?
S14 K1 P2 161.20(6) . 2_657 ?
S9 K1 P2 33.14(4) 2_657 2_657 ?
S6 K1 P2 120.21(5) 1_645 2_657 ?
S13 K1 P2 103.04(6) . 2_657 ?
S12 K1 P2 82.70(5) 2_657 2_657 ?
S9 K1 P2 80.27(5) 1_645 2_657 ?
K6 K1 P2 131.69(6) 1_645 2_657 ?
S10 K1 P3 99.17(5) 2_657 . ?
S14 K1 P3 32.21(4) . . ?
S9 K1 P3 152.40(6) 2_657 . ?
S6 K1 P3 109.76(5) 1_645 . ?
S13 K1 P3 31.99(4) . . ?
S12 K1 P3 85.75(5) 2_657 . ?
S9 K1 P3 124.77(6) 1_645 . ?
K6 K1 P3 72.32(4) 1_645 . ?
P2 K1 P3 129.86(5) 2_657 . ?
S10 K1 K2 50.07(4) 2_657 2_657 ?
S14 K1 K2 91.55(5) . 2_657 ?
S9 K1 K2 88.63(5) 2_657 2_657 ?
S6 K1 K2 159.07(6) 1_645 2_657 ?
S13 K1 K2 55.62(4) . 2_657 ?
S12 K1 K2 52.41(4) 2_657 2_657 ?
S9 K1 K2 140.28(6) 1_645 2_657 ?
K6 K1 K2 131.27(5) 1_645 2_657 ?
P2 K1 K2 69.98(4) 2_657 2_657 ?
P3 K1 K2 64.48(4) . 2_657 ?
S10 K1 K2 124.90(5) 2_657 . ?
S14 K1 K2 41.35(4) . . ?
S9 K1 K2 115.80(6) 2_657 . ?
S6 K1 K2 85.46(5) 1_645 . ?
S13 K1 K2 83.31(5) . . ?
S12 K1 K2 48.67(4) 2_657 . ?
S9 K1 K2 143.88(5) 1_645 . ?
K6 K1 K2 97.08(4) 1_645 . ?
P2 K1 K2 131.10(5) 2_657 . ?
P3 K1 K2 53.58(4) . . ?
K2 K1 K2 75.07(4) 2_657 . ?
S14 K2 S10 136.53(7) . . ?
S14 K2 S4 77.11(8) . 1_545 ?
S10 K2 S4 100.16(9) . 1_545 ?
S14 K2 S12 62.97(5) . . ?
S10 K2 S12 86.06(5) . . ?
S4 K2 S12 124.76(8) 1_545 . ?
S14 K2 S4' 67.64(8) . 1_545 ?
S10 K2 S4' 117.19(10) . 1_545 ?
S4 K2 S4' 17.36(9) 1_545 1_545 ?
S12 K2 S4' 125.41(8) . 1_545 ?
S14 K2 S2 76.69(6) . 1_545 ?
S10 K2 S2 137.80(7) . 1_545 ?
S4 K2 S2 56.11(8) 1_545 1_545 ?
S12 K2 S2 135.87(7) . 1_545 ?
S4' K2 S2 41.28(9) 1_545 1_545 ?
S14 K2 S3 127.15(6) . 1_545 ?
S10 K2 S3 79.80(5) . 1_545 ?
S4 K2 S3 56.21(8) 1_545 1_545 ?
S12 K2 S3 165.61(6) . 1_545 ?
S4' K2 S3 60.56(8) 1_545 1_545 ?
S2 K2 S3 58.06(6) 1_545 1_545 ?
S14 K2 S13 139.63(7) . 2_657 ?
S10 K2 S13 67.27(5) . 2_657 ?
S4 K2 S13 138.63(8) 1_545 2_657 ?
S12 K2 S13 94.58(6) . 2_657 ?
S4' K2 S13 139.37(8) 1_545 2_657 ?
S2 K2 S13 105.95(7) 1_545 2_657 ?
S3 K2 S13 82.48(5) 1_545 2_657 ?
S14 K2 S12 85.12(5) . 2_657 ?
S10 K2 S12 118.66(6) . 2_657 ?
S4 K2 S12 137.56(9) 1_545 2_657 ?
S12 K2 S12 77.22(5) . 2_657 ?
S4' K2 S12 120.54(10) 1_545 2_657 ?
S2 K2 S12 82.53(7) 1_545 2_657 ?
S3 K2 S12 111.98(6) 1_545 2_657 ?
S13 K2 S12 56.17(4) 2_657 2_657 ?
S14 K2 P1 96.05(19) . 1_545 ?
S10 K2 P1 104.65(16) . 1_545 ?
S4 K2 P1 33.29(18) 1_545 1_545 ?
S12 K2 P1 156.2(2) . 1_545 ?
S4' K2 P1 30.8(2) 1_545 1_545 ?
S2 K2 P1 35.70(14) 1_545 1_545 ?
S3 K2 P1 31.10(19) 1_545 1_545 ?
S13 K2 P1 109.11(19) 2_657 1_545 ?
S12 K2 P1 113.99(14) 2_657 1_545 ?
S14 K2 S8 72.29(5) . . ?
S10 K2 S8 66.89(5) . . ?
S4 K2 S8 67.86(7) 1_545 . ?
S12 K2 S8 64.72(5) . . ?
S4' K2 S8 79.67(8) 1_545 . ?
S2 K2 S8 120.32(7) 1_545 . ?
S3 K2 S8 106.65(6) 1_545 . ?
S13 K2 S8 130.49(6) 2_657 . ?
S12 K2 S8 141.36(6) 2_657 . ?
P1 K2 S8 99.55(15) 1_545 . ?
S14 K2 P1' 94.40(17) . 1_545 ?
S10 K2 P1' 109.11(15) . 1_545 ?
S4 K2 P1' 36.81(16) 1_545 1_545 ?
S12 K2 P1' 156.50(18) . 1_545 ?
S4' K2 P1' 31.72(18) 1_545 1_545 ?
S2 K2 P1' 30.52(14) 1_545 1_545 ?
S3 K2 P1' 33.14(16) 1_545 1_545 ?
S13 K2 P1' 107.69(17) 2_657 1_545 ?
S12 K2 P1' 108.76(14) 2_657 1_545 ?
P1 K2 P1' 5.4(2) 1_545 1_545 ?
S8 K2 P1' 103.97(15) . 1_545 ?
S5 K3 S5 63.66(10) 1_455 2_567 ?
S5 K3 S10 139.80(10) 1_455 . ?
S5 K3 S10 141.97(11) 2_567 . ?
S5 K3 S13 103.12(10) 1_455 1_455 ?
S5 K3 S13 134.65(9) 2_567 1_455 ?
S10 K3 S13 77.13(6) . 1_455 ?
S5 K3 S6 82.45(9) 1_455 . ?
S5 K3 S6 105.70(8) 2_567 . ?
S10 K3 S6 62.72(5) . . ?
S13 K3 S6 115.62(7) 1_455 . ?
S5 K3 S2' 74.84(10) 1_455 2_567 ?
S5 K3 S2' 15.66(7) 2_567 2_567 ?
S10 K3 S2' 138.86(11) . 2_567 ?
S13 K3 S2' 123.74(9) 1_455 2_567 ?
S6 K3 S2' 119.59(9) . 2_567 ?
S5 K3 S3 130.38(9) 1_455 2_567 ?
S5 K3 S3 73.49(8) 2_567 2_567 ?
S10 K3 S3 89.66(7) . 2_567 ?
S13 K3 S3 89.30(6) 1_455 2_567 ?
S6 K3 S3 134.65(9) . 2_567 ?
S2' K3 S3 58.99(8) 2_567 2_567 ?
S5 K3 S2' 12.42(8) 1_455 1_455 ?
S5 K3 S2' 70.67(9) 2_567 1_455 ?
S10 K3 S2' 127.92(10) . 1_455 ?
S13 K3 S2' 105.87(9) 1_455 1_455 ?
S6 K3 S2' 70.24(8) . 1_455 ?
S2' K3 S2' 83.59(10) 2_567 1_455 ?
S3 K3 S2' 141.39(9) 2_567 1_455 ?
S5 K3 P2 113.68(9) 1_455 . ?
S5 K3 P2 124.43(8) 2_567 . ?
S10 K3 P2 31.57(4) . . ?
S13 K3 P2 100.83(6) 1_455 . ?
S6 K3 P2 31.86(4) . . ?
S2' K3 P2 132.24(9) 2_567 . ?
S3 K3 P2 110.59(7) 2_567 . ?
S2' K3 P2 101.29(8) 1_455 . ?
S5 K3 K2 95.86(8) 1_455 2_557 ?
S5 K3 K2 82.19(7) 2_567 2_557 ?
S10 K3 K2 114.83(6) . 2_557 ?
S13 K3 K2 54.96(5) 1_455 2_557 ?
S6 K3 K2 169.92(8) . 2_557 ?
S2' K3 K2 69.14(7) 2_567 2_557 ?
S3 K3 K2 53.07(5) 2_567 2_557 ?
S2' K3 K2 107.47(8) 1_455 2_557 ?
P2 K3 K2 146.39(6) . 2_557 ?
S5 K3 K5 103.20(9) 1_455 1_545 ?
S5 K3 K5 166.41(10) 2_567 1_545 ?
S10 K3 K5 46.65(5) . 1_545 ?
S13 K3 K5 48.67(5) 1_455 1_545 ?
S6 K3 K5 67.40(5) . 1_545 ?
S2' K3 K5 171.93(9) 2_567 1_545 ?
S3 K3 K5 119.85(6) 2_567 1_545 ?
S2' K3 K5 95.78(8) 1_455 1_545 ?
P2 K3 K5 55.80(4) . 1_545 ?
K2 K3 K5 103.54(5) 2_557 1_545 ?
S5 K3 K1 151.79(8) 1_455 2_657 ?
S5 K3 K1 104.48(9) 2_567 2_657 ?
S10 K3 K1 39.11(5) . 2_657 ?
S13 K3 K1 102.70(6) 1_455 2_657 ?
S6 K3 K1 76.30(5) . 2_657 ?
S2' K3 K1 99.77(9) 2_567 2_657 ?
S3 K3 K1 60.95(5) 2_567 2_657 ?
S2' K3 K1 142.88(8) 1_455 2_657 ?
P2 K3 K1 49.76(4) . 2_657 ?
K2 K3 K1 108.20(6) 2_557 2_657 ?
K5 K3 K1 85.61(4) 1_545 2_657 ?
S4' K4 S14 87.69(9) 2_666 . ?
S4' K4 S2 43.14(9) 2_666 2_666 ?
S14 K4 S2 129.29(8) . 2_666 ?
S4' K4 S8 157.86(10) 2_666 . ?
S14 K4 S8 77.44(5) . . ?
S2 K4 S8 153.02(8) 2_666 . ?
S4' K4 S6 85.62(9) 2_666 2_566 ?
S14 K4 S6 145.82(7) . 2_566 ?
S2 K4 S6 58.99(6) 2_666 2_566 ?
S8 K4 S6 97.46(6) . 2_566 ?
S4' K4 S11 118.56(9) 2_666 2_666 ?
S14 K4 S11 122.19(6) . 2_666 ?
S2 K4 S11 83.65(7) 2_666 2_666 ?
S8 K4 S11 83.44(5) . 2_666 ?
S6 K4 S11 90.11(5) 2_566 2_666 ?
S4' K4 S11 123.11(10) 2_666 . ?
S14 K4 S11 59.30(5) . . ?
S2 K4 S11 130.12(8) 2_666 . ?
S8 K4 S11 62.45(5) . . ?
S6 K4 S11 147.22(6) 2_566 . ?
S11 K4 S11 63.42(5) 2_666 . ?
S4' K4 S1 57.15(8) 2_666 2_666 ?
S14 K4 S1 86.01(6) . 2_666 ?
S2 K4 S1 59.75(6) 2_666 2_666 ?
S8 K4 S1 136.30(7) . 2_666 ?
S6 K4 S1 117.41(6) 2_566 2_666 ?
S11 K4 S1 71.73(5) 2_666 2_666 ?
S11 K4 S1 74.26(5) . 2_666 ?
S4' K4 S4 90.23(10) 2_666 1_545 ?
S14 K4 S4 72.80(7) . 1_545 ?
S2 K4 S4 111.00(9) 2_666 1_545 ?
S8 K4 S4 69.87(8) . 1_545 ?
S6 K4 S4 73.74(7) 2_566 1_545 ?
S11 K4 S4 146.16(9) 2_666 1_545 ?
S11 K4 S4 117.21(7) . 1_545 ?
S1 K4 S4 142.11(8) 2_666 1_545 ?
S4' K4 S4' 77.03(11) 2_666 1_545 ?
S14 K4 S4' 63.66(8) . 1_545 ?
S2 K4 S4' 105.65(9) 2_666 1_545 ?
S8 K4 S4' 81.67(8) . 1_545 ?
S6 K4 S4' 82.17(9) 2_566 1_545 ?
S11 K4 S4' 162.18(10) 2_666 1_545 ?
S11 K4 S4' 117.02(8) . 1_545 ?
S1 K4 S4' 126.07(9) 2_666 1_545 ?
S4 K4 S4' 16.10(9) 1_545 1_545 ?
S4' K4 P1' 32.79(14) 2_666 2_666 ?
S14 K4 P1' 101.94(16) . 2_666 ?
S2 K4 P1' 31.36(18) 2_666 2_666 ?
S8 K4 P1' 167.08(17) . 2_666 ?
S6 K4 P1' 90.16(18) 2_566 2_666 ?
S11 K4 P1' 86.14(13) 2_666 2_666 ?
S11 K4 P1' 105.91(18) . 2_666 ?
S1 K4 P1' 31.65(17) 2_666 2_666 ?
S4 K4 P1' 122.55(16) 1_545 2_666 ?
S4' K4 P1' 109.81(15) 1_545 2_666 ?
S4' K4 S2' 58.22(9) 2_666 2_666 ?
S14 K4 S2' 133.89(8) . 2_666 ?
S2 K4 S2' 20.76(7) 2_666 2_666 ?
S8 K4 S2' 142.91(8) . 2_666 ?
S6 K4 S2' 67.59(7) 2_566 2_666 ?
S11 K4 S2' 63.70(7) 2_666 2_666 ?
S11 K4 S2' 111.82(8) . 2_666 ?
S1 K4 S2' 50.43(6) 2_666 2_666 ?
S4 K4 S2' 130.76(9) 1_545 2_666 ?
S4' K4 S2' 126.41(9) 1_545 2_666 ?
P1' K4 S2' 33.08(15) 2_666 2_666 ?
S3 K5 S10 83.11(6) . 1_565 ?
S3 K5 S13 65.10(5) . 1_465 ?
S10 K5 S13 73.93(5) 1_565 1_465 ?
S3 K5 S11 117.64(6) . 1_465 ?
S10 K5 S11 108.63(6) 1_565 1_465 ?
S13 K5 S11 60.93(5) 1_465 1_465 ?
S3 K5 S7 114.66(7) . 2_576 ?
S10 K5 S7 110.61(6) 1_565 2_576 ?
S13 K5 S7 175.45(7) 1_465 2_576 ?
S11 K5 S7 116.70(6) 1_465 2_576 ?
S3 K5 S8 144.51(7) . 2_576 ?
S10 K5 S8 119.50(6) 1_565 2_576 ?
S13 K5 S8 143.59(7) 1_465 2_576 ?
S11 K5 S8 82.75(5) 1_465 2_576 ?
S7 K5 S8 34.63(4) 2_576 2_576 ?
S3 K5 S1 90.56(6) . 2_576 ?
S10 K5 S1 173.21(7) 1_565 2_576 ?
S13 K5 S1 105.63(6) 1_465 2_576 ?
S11 K5 S1 76.48(5) 1_465 2_576 ?
S7 K5 S1 69.83(5) 2_576 2_576 ?
S8 K5 S1 64.95(5) 2_576 2_576 ?
S3 K5 S7 122.85(7) . 1_565 ?
S10 K5 S7 58.83(5) 1_565 1_565 ?
S13 K5 S7 128.49(6) 1_465 1_565 ?
S11 K5 S7 114.35(6) 1_465 1_565 ?
S7 K5 S7 55.77(5) 2_576 1_565 ?
S8 K5 S7 62.45(5) 2_576 1_565 ?
S1 K5 S7 123.73(6) 2_576 1_565 ?
S3 K5 S4 54.27(7) . . ?
S10 K5 S4 91.40(7) 1_565 . ?
S13 K5 S4 118.91(7) 1_465 . ?
S11 K5 S4 157.96(8) 1_465 . ?
S7 K5 S4 61.60(6) 2_576 . ?
S8 K5 S4 95.56(7) 2_576 . ?
S1 K5 S4 82.89(7) 2_576 . ?
S7 K5 S4 83.58(7) 1_565 . ?
S3 K5 K6 48.20(5) . . ?
S10 K5 K6 126.57(6) 1_565 . ?
S13 K5 K6 66.90(5) 1_465 . ?
S11 K5 K6 82.62(5) 1_465 . ?
S7 K5 K6 109.34(5) 2_576 . ?
S8 K5 K6 113.62(5) 2_576 . ?
S1 K5 K6 48.66(4) 2_576 . ?
S7 K5 K6 160.69(6) 1_565 . ?
S4 K5 K6 77.93(6) . . ?
S3 K5 K3 97.97(6) . 1_565 ?
S10 K5 K3 45.35(5) 1_565 1_565 ?
S13 K5 K3 45.62(4) 1_465 1_565 ?
S11 K5 K3 63.75(5) 1_465 1_565 ?
S7 K5 K3 137.80(5) 2_576 1_565 ?
S8 K5 K3 117.44(6) 2_576 1_565 ?
S1 K5 K3 138.72(6) 2_576 1_565 ?
S7 K5 K3 84.57(5) 1_565 1_565 ?
S4 K5 K3 133.96(7) . 1_565 ?
K6 K5 K3 112.36(5) . 1_565 ?
S3 K5 K2 50.95(5) . 1_565 ?
S10 K5 K2 45.74(4) 1_565 1_565 ?
S13 K5 K2 89.68(5) 1_465 1_565 ?
S11 K5 K2 147.81(6) 1_465 1_565 ?
S7 K5 K2 93.49(5) 2_576 1_565 ?
S8 K5 K2 124.64(6) 2_576 1_565 ?
S1 K5 K2 127.79(6) 2_576 1_565 ?
S7 K5 K2 72.44(4) 1_565 1_565 ?
S4 K5 K2 47.32(6) . 1_565 ?
K6 K5 K2 98.40(4) . 1_565 ?
K3 K5 K2 86.71(5) 1_565 1_565 ?
S4 K6 S3 152.02(10) 2_576 . ?
S4 K6 S1 66.19(8) 2_576 2_576 ?
S3 K6 S1 93.59(6) . 2_576 ?
S4 K6 S6 82.61(8) 2_576 . ?
S3 K6 S6 122.68(7) . . ?
S1 K6 S6 141.47(7) 2_576 . ?
S4 K6 S14 95.41(10) 2_576 1_465 ?
S3 K6 S14 102.97(6) . 1_465 ?
S1 K6 S14 87.10(5) 2_576 1_465 ?
S6 K6 S14 73.38(5) . 1_465 ?
S4 K6 S9 123.13(9) 2_576 . ?
S3 K6 S9 69.69(5) . . ?
S1 K6 S9 157.76(7) 2_576 . ?
S6 K6 S9 59.71(5) . . ?
S14 K6 S9 110.37(6) 1_465 . ?
S4 K6 S1 97.61(10) 2_576 . ?
S3 K6 S1 61.71(5) . . ?
S1 K6 S1 90.03(5) 2_576 . ?
S6 K6 S1 117.11(6) . . ?
S14 K6 S1 164.23(7) 1_465 . ?
S9 K6 S1 69.37(5) . . ?
S4 K6 S4' 16.61(9) 2_576 2_576 ?
S3 K6 S4' 150.63(9) . 2_576 ?
S1 K6 S4' 57.29(8) 2_576 2_576 ?
S6 K6 S4' 86.53(8) . 2_576 ?
S14 K6 S4' 81.07(9) 1_465 2_576 ?
S9 K6 S4' 136.79(9) . 2_576 ?
S1 K6 S4' 110.25(9) . 2_576 ?
S4 K6 S7 67.05(8) 2_576 . ?
S3 K6 S7 116.27(6) . . ?
S1 K6 S7 124.87(6) 2_576 . ?
S6 K6 S7 53.35(4) . . ?
S14 K6 S7 124.82(6) 1_465 . ?
S9 K6 S7 56.47(4) . . ?
S1 K6 S7 68.97(5) . . ?
S4' K6 S7 82.35(9) 2_576 . ?
S4 K6 K1 130.28(9) 2_576 1_465 ?
S3 K6 K1 77.64(6) . 1_465 ?
S1 K6 K1 134.18(6) 2_576 1_465 ?
S6 K6 K1 54.29(4) . 1_465 ?
S14 K6 K1 52.76(4) 1_465 1_465 ?
S9 K6 K1 58.33(4) . 1_465 ?
S1 K6 K1 122.11(6) . 1_465 ?
S4' K6 K1 124.16(8) 2_576 1_465 ?
S7 K6 K1 98.47(5) . 1_465 ?
S4 K6 P2 92.78(8) 2_576 . ?
S3 K6 P2 103.14(6) . . ?
S1 K6 P2 157.60(7) 2_576 . ?
S6 K6 P2 32.71(4) . . ?
S14 K6 P2 103.23(5) 1_465 . ?
S9 K6 P2 33.46(4) . . ?
S1 K6 P2 85.03(5) . . ?
S4' K6 P2 104.16(8) 2_576 . ?
S7 K6 P2 33.54(4) . . ?
K1 K6 P2 65.18(4) 1_465 . ?
S4 K6 P1 32.10(17) 2_576 2_576 ?
S3 K6 P1 122.61(19) . 2_576 ?
S1 K6 P1 35.49(13) 2_576 2_576 ?
S6 K6 P1 114.27(18) . 2_576 ?
S14 K6 P1 98.94(15) 1_465 2_576 ?
S9 K6 P1 144.99(12) . 2_576 ?
S1 K6 P1 87.53(17) . 2_576 ?
S4' K6 P1 29.65(19) 2_576 2_576 ?
S7 K6 P1 91.30(11) . 2_576 ?
K1 K6 P1 150.35(18) 1_465 2_576 ?
P2 K6 P1 122.28(13) . 2_576 ?

loop_
_geom_bond_atom_site_label_1
_geom_bond_atom_site_label_2
_geom_bond_distance
_geom_bond_site_symmetry_2
_geom_bond_publ_flag
In1 S8 2.5292(17) . ?
In1 S2' 2.544(3) . ?
In1 S5 2.559(3) . ?
In1 S12 2.6328(17) . ?
In1 S1 2.6657(16) . ?
In1 S11 2.6836(16) . ?
In1 S9 2.7012(15) . ?
S1 P1' 1.968(11) . ?
S1 P1 2.177(10) . ?
S1 K6 3.308(2) 2_576 ?
S1 K6 3.379(2) . ?
S1 K5 3.494(2) 2_576 ?
S1 K4 3.539(2) 2_666 ?
S2 S5 2.075(4) . ?
S2 P1 2.130(11) . ?
S2 K4 3.316(3) 2_666 ?
S2 K2 3.389(3) 1_565 ?
S2' P1' 2.110(9) . ?
S2' K3 3.344(4) 2_567 ?
S2' K3 3.613(4) 1_655 ?
S2' K4 3.742(4) 2_666 ?
S3 P1 1.882(11) . ?
S3 P1' 2.082(10) . ?
S3 K5 3.217(2) . ?
S3 K6 3.239(3) . ?
S3 K3 3.387(3) 2_567 ?
S3 K2 3.472(2) 1_565 ?
S4 P1 1.982(10) . ?
S4 K6 2.991(4) 2_576 ?
S4 K2 3.346(4) 1_565 ?
S4 K4 3.591(4) 1_565 ?
S4 K5 3.752(5) . ?
S4' P1' 1.987(11) . ?
S4' K4 3.170(5) 2_666 ?
S4' K2 3.387(4) 1_565 ?
S4' K6 3.417(5) 2_576 ?
S4' K4 3.655(4) 1_565 ?
S5 K3 3.043(4) 1_655 ?
S5 K3 3.065(4) 2_567 ?
S6 P2 2.005(2) . ?
S6 K1 3.224(2) 1_465 ?
S6 K3 3.305(2) . ?
S6 K6 3.364(2) . ?
S6 K4 3.411(2) 2_566 ?
S7 S8 2.061(2) . ?
S7 P2 2.110(2) . ?
S7 K5 3.450(2) 2_576 ?
S7 K5 3.583(2) 1_545 ?
S7 K6 3.632(2) . ?
S8 K4 3.320(2) . ?
S8 K5 3.473(2) 2_576 ?
S8 K2 3.732(2) . ?
S9 P2 2.050(2) . ?
S9 K1 3.216(2) 2_657 ?
S9 K6 3.372(2) . ?
S9 K1 3.445(2) 1_465 ?
S10 P2 1.989(2) . ?
S10 K1 3.103(2) 2_657 ?
S10 K3 3.155(2) . ?
S10 K2 3.181(2) . ?
S10 K5 3.225(2) 1_545 ?
S11 P3 2.080(2) . ?
S11 K5 3.373(2) 1_645 ?
S11 K4 3.478(2) 2_666 ?
S11 K4 3.503(2) . ?
S12 P3 2.085(2) . ?
S12 K1 3.322(2) 2_657 ?
S12 K2 3.353(2) . ?
S12 K2 3.540(2) 2_657 ?
S13 P3 2.007(2) . ?
S13 K3 3.177(2) 1_655 ?
S13 K1 3.309(2) . ?
S13 K5 3.338(2) 1_645 ?
S13 K2 3.529(2) 2_657 ?
S14 P3 2.018(2) . ?
S14 K2 3.133(2) . ?
S14 K1 3.142(2) . ?
S14 K4 3.197(2) . ?
S14 K6 3.370(2) 1_645 ?
P1 K2 3.543(11) 1_565 ?
P1 K6 3.718(11) 2_576 ?
P1' K4 3.666(10) 2_666 ?
P1' K2 3.763(10) 1_565 ?
P2 K6 3.677(2) . ?
P2 K1 3.748(2) 2_657 ?
P2 K3 3.796(2) . ?
P3 K1 3.784(2) . ?
K1 S10 3.103(2) 2_657 ?
K1 S9 3.216(2) 2_657 ?
K1 S6 3.224(2) 1_645 ?
K1 S12 3.322(2) 2_657 ?
K1 S9 3.445(2) 1_645 ?
K1 K6 3.676(2) 1_645 ?
K1 P2 3.748(2) 2_657 ?
K1 K2 4.103(2) 2_657 ?
K1 K2 4.705(2) . ?
K2 S4 3.346(4) 1_545 ?
K2 S4' 3.387(4) 1_545 ?
K2 S2 3.389(3) 1_545 ?
K2 S3 3.472(2) 1_545 ?
K2 S13 3.529(2) 2_657 ?
K2 S12 3.540(2) 2_657 ?
K2 P1 3.543(11) 1_545 ?
K2 P1' 3.763(10) 1_545 ?
K3 S5 3.043(4) 1_455 ?
K3 S5 3.065(4) 2_567 ?
K3 S13 3.177(2) 1_455 ?
K3 S2' 3.344(4) 2_567 ?
K3 S3 3.387(3) 2_567 ?
K3 S2' 3.613(4) 1_455 ?
K3 K2 4.208(2) 2_557 ?
K3 K5 4.432(3) 1_545 ?
K3 K1 4.829(3) 2_657 ?
K4 S4' 3.170(5) 2_666 ?
K4 S2 3.316(3) 2_666 ?
K4 S6 3.411(2) 2_566 ?
K4 S11 3.478(2) 2_666 ?
K4 S1 3.539(2) 2_666 ?
K4 S4 3.591(4) 1_545 ?
K4 S4' 3.655(4) 1_545 ?
K4 P1' 3.666(10) 2_666 ?
K4 S2' 3.742(4) 2_666 ?
K5 S10 3.225(2) 1_565 ?
K5 S13 3.338(2) 1_465 ?
K5 S11 3.373(2) 1_465 ?
K5 S7 3.450(2) 2_576 ?
K5 S8 3.473(2) 2_576 ?
K5 S1 3.494(2) 2_576 ?
K5 S7 3.583(2) 1_565 ?
K5 K6 4.322(2) . ?
K5 K3 4.432(3) 1_565 ?
K5 K2 4.438(2) 1_565 ?
K6 S4 2.991(4) 2_576 ?
K6 S1 3.308(2) 2_576 ?
K6 S14 3.370(2) 1_465 ?
K6 S4' 3.416(5) 2_576 ?
K6 K1 3.676(2) 1_465 ?
K6 P1 3.718(11) 2_576 ?
